data_7227679
loop_
_publ_author_name
'Saeed, Aamer'
'Fl\"orke, Ulrich'
'Fantoni, Adolfo'
'Khurshid, Asma'
'P\'erez, Hiram'
'Erben, Mauricio F.'

_publ_section_title
;
 Close insight into the nature of intermolecular interactions in
 dihydropyrimidine-2(1H)-thione derivatives
;
_journal_issue 11
_journal_name_full CrystEngComm
_journal_page_first 1495
_journal_paper_doi 10.1039/C6CE02619B
_journal_volume 19
_journal_year 2017
_chemical_formula_sum 'C13 H14 Cl2 N2 S'
_chemical_formula_weight 301.22
_chemical_name_systematic
; 
 ? 
;
_space_group_IT_number 14
_symmetry_cell_setting monoclinic
_symmetry_space_group_name_Hall '-P 2ybc'
_symmetry_space_group_name_H-M 'P 1 21/c 1'
_atom_sites_solution_hydrogens difmap
_atom_sites_solution_primary direct
_atom_sites_solution_secondary difmap
_audit_creation_method SHELXL-97
_audit_update_record
;
2016-09-13 deposited with the CCDC.
2017-02-13 downloaded from the CCDC.
;
_cell_angle_alpha 90.00
_cell_angle_beta 101.402(7)
_cell_angle_gamma 90.00
_cell_formula_units_Z 4
_cell_length_a 12.072(4)
_cell_length_b 7.010(2)
_cell_length_c 17.035(5)
_cell_measurement_reflns_used 969
_cell_measurement_temperature 130(2)
_cell_measurement_theta_max 20.17
_cell_measurement_theta_min 2.44
_cell_volume 1413.1(7)
_computing_cell_refinement 'SAINT (Bruker, 2002)'
_computing_data_collection 'SMART (Bruker, 2002)'
_computing_data_reduction SAINT
_computing_molecular_graphics SHELXTL
_computing_publication_material 'SHELXTL and local programs'
_computing_structure_refinement SHELXTL
_computing_structure_solution 'SHELXTL (Sheldrick, 2008)'
_diffrn_ambient_temperature 130(2)
_diffrn_measured_fraction_theta_full 0.999
_diffrn_measured_fraction_theta_max 0.999
_diffrn_measurement_device_type 'Bruker AXS SMART APEX'
_diffrn_measurement_method '\f and \w scans'
_diffrn_radiation_monochromator graphite
_diffrn_radiation_source 'sealed tube'
_diffrn_radiation_type MoK\a
_diffrn_radiation_wavelength 0.71073
_diffrn_reflns_av_R_equivalents 0.0895
_diffrn_reflns_av_sigmaI/netI 0.0873
_diffrn_reflns_limit_h_max 15
_diffrn_reflns_limit_h_min -15
_diffrn_reflns_limit_k_max 9
_diffrn_reflns_limit_k_min -9
_diffrn_reflns_limit_l_max 21
_diffrn_reflns_limit_l_min -22
_diffrn_reflns_number 12844
_diffrn_reflns_theta_full 27.88
_diffrn_reflns_theta_max 27.88
_diffrn_reflns_theta_min 1.72
_exptl_absorpt_coefficient_mu 0.590
_exptl_absorpt_correction_T_max 0.9768
_exptl_absorpt_correction_T_min 0.8762
_exptl_absorpt_correction_type multi-scan
_exptl_absorpt_process_details '(SADABS; Sheldrick, 2004)'
_exptl_crystal_colour colourless
_exptl_crystal_density_diffrn 1.416
_exptl_crystal_density_method 'not measured'
_exptl_crystal_description prism
_exptl_crystal_F_000 624
_exptl_crystal_size_max 0.23
_exptl_crystal_size_mid 0.11
_exptl_crystal_size_min 0.04
_refine_diff_density_max 0.563
_refine_diff_density_min -0.371
_refine_diff_density_rms 0.079
_refine_ls_extinction_method none
_refine_ls_goodness_of_fit_ref 1.008
_refine_ls_hydrogen_treatment constr
_refine_ls_matrix_type full
_refine_ls_number_parameters 164
_refine_ls_number_reflns 3377
_refine_ls_number_restraints 0
_refine_ls_restrained_S_all 1.008
_refine_ls_R_factor_all 0.1000
_refine_ls_R_factor_gt 0.0537
_refine_ls_shift/su_max 0.000
_refine_ls_shift/su_mean 0.000
_refine_ls_structure_factor_coef Fsqd
_refine_ls_weighting_details 'calc w=1/[\s^2^(Fo^2^)+(0.0489P)^2^+0.0936P] where P=(Fo^2^+2Fc^2^)/3'
_refine_ls_weighting_scheme calc
_refine_ls_wR_factor_gt 0.1075
_refine_ls_wR_factor_ref 0.1259
_reflns_number_gt 2142
_reflns_number_total 3377
_reflns_threshold_expression >2sigma(I)
_cod_data_source_file c6ce02619b2.cif
_cod_data_source_block s2423
_cod_depositor_comments
;
The following automatic conversions were performed:

'_symmetry_cell_setting' value 'Monoclinic' changed to 'monoclinic'
according to
/usr/data/users/saulius/crontab/automatic-downloads/rss-feeds/RSC/lib/dictionaries/cif_core.dic
dictionary named 'cif_core.dic' version 2.4.2 from 2011-04-26.

Automatic conversion script
Id: cif_fix_values 4268 2015-11-12 08:31:59Z antanas 

 Adding full bibliography for 7227677--7227680.cif.
;
_cod_original_cell_volume 1413.2(7)
_cod_original_sg_symbol_H-M P2(1)/c
_cod_database_code 7227679

loop_
_symmetry_equiv_pos_as_xyz
'x, y, z'
'-x, y+1/2, -z+1/2'
'-x, -y, -z'
'x, -y-1/2, z-1/2'

loop_
_atom_site_label
_atom_site_type_symbol
_atom_site_fract_x
_atom_site_fract_y
_atom_site_fract_z
_atom_site_U_iso_or_equiv
_atom_site_adp_type
_atom_site_occupancy
_atom_site_symmetry_multiplicity
_atom_site_calc_flag
_atom_site_refinement_flags
S1 S 0.06393(6) 0.29607(12) 0.18322(4) 0.0236(2) Uani 1 1 d .
Cl1 Cl 0.39517(7) 0.28258(12) 0.21605(5) 0.0333(2) Uani 1 1 d .
Cl2 Cl 0.46506(7) 0.55981(14) 0.08813(5) 0.0365(2) Uani 1 1 d .
N1 N 0.1140(2) 0.1939(4) 0.33528(14) 0.0265(6) Uani 1 1 d .
H1A H 0.0697 0.0961 0.3190 0.032 Uiso 1 1 calc R
N2 N 0.2221(2) 0.4392(4) 0.30107(14) 0.0224(6) Uani 1 1 d .
C1 C 0.1554(3) 0.2121(5) 0.42238(18) 0.0293(8) Uani 1 1 d .
C2 C 0.0668(4) 0.3185(8) 0.4562(2) 0.0700(15) Uani 1 1 d .
H2A H 0.0563 0.4457 0.4321 0.105 Uiso 1 1 calc R
H2B H 0.0915 0.3306 0.5144 0.105 Uiso 1 1 calc R
H2C H -0.0047 0.2482 0.4442 0.105 Uiso 1 1 calc R
C3 C 0.1713(4) 0.0157(6) 0.4595(2) 0.0638(14) Uani 1 1 d .
H3A H 0.2291 -0.0533 0.4377 0.096 Uiso 1 1 calc R
H3B H 0.0998 -0.0545 0.4471 0.096 Uiso 1 1 calc R
H3C H 0.1954 0.0276 0.5177 0.096 Uiso 1 1 calc R
C4 C 0.2633(3) 0.3191(6) 0.4346(2) 0.0446(10) Uani 1 1 d .
H4A H 0.3166 0.3003 0.4831 0.054 Uiso 1 1 calc R
C5 C 0.2891(3) 0.4413(5) 0.38033(19) 0.0296(8) Uani 1 1 d .
C6 C 0.3853(3) 0.5688(6) 0.3956(2) 0.0434(10) Uani 1 1 d .
H6A H 0.4185 0.5683 0.4530 0.065 Uiso 1 1 calc R
H6B H 0.3607 0.6983 0.3789 0.065 Uiso 1 1 calc R
H6C H 0.4418 0.5260 0.3653 0.065 Uiso 1 1 calc R
C7 C 0.1366(2) 0.3094(4) 0.27886(17) 0.0209(7) Uani 1 1 d .
C8 C 0.2517(2) 0.5618(4) 0.24094(17) 0.0209(7) Uani 1 1 d .
C9 C 0.2020(3) 0.7384(4) 0.22686(19) 0.0264(7) Uani 1 1 d .
H9A H 0.1467 0.7777 0.2561 0.032 Uiso 1 1 calc R
C10 C 0.2321(3) 0.8588(5) 0.1705(2) 0.0310(8) Uani 1 1 d .
H10A H 0.1969 0.9801 0.1608 0.037 Uiso 1 1 calc R
C11 C 0.3131(3) 0.8040(5) 0.12787(19) 0.0277(7) Uani 1 1 d .
H11A H 0.3335 0.8871 0.0890 0.033 Uiso 1 1 calc R
C12 C 0.3640(2) 0.6276(5) 0.14216(17) 0.0236(7) Uani 1 1 d .
C13 C 0.3337(3) 0.5036(4) 0.19848(18) 0.0233(7) Uani 1 1 d .

loop_
_atom_site_aniso_label
_atom_site_aniso_U_11
_atom_site_aniso_U_22
_atom_site_aniso_U_33
_atom_site_aniso_U_23
_atom_site_aniso_U_13
_atom_site_aniso_U_12
S1 0.0224(4) 0.0271(4) 0.0217(4) -0.0023(3) 0.0052(3) 0.0003(3)
Cl1 0.0337(5) 0.0285(5) 0.0404(5) 0.0039(4) 0.0136(4) 0.0101(4)
Cl2 0.0320(5) 0.0497(6) 0.0328(5) -0.0019(4) 0.0186(4) 0.0023(4)
N1 0.0271(14) 0.0283(16) 0.0233(14) 0.0008(12) 0.0032(11) -0.0073(12)
N2 0.0233(14) 0.0273(15) 0.0178(13) 0.0000(11) 0.0066(11) -0.0053(12)
C1 0.0278(18) 0.039(2) 0.0202(16) 0.0064(15) 0.0039(14) -0.0016(16)
C2 0.058(3) 0.125(5) 0.031(2) 0.007(2) 0.018(2) 0.029(3)
C3 0.069(3) 0.056(3) 0.054(3) 0.027(2) -0.019(2) -0.022(2)
C4 0.040(2) 0.066(3) 0.0241(19) 0.0041(18) -0.0022(16) -0.023(2)
C5 0.0272(18) 0.038(2) 0.0241(17) -0.0029(15) 0.0067(14) -0.0049(15)
C6 0.041(2) 0.054(3) 0.031(2) -0.0015(18) -0.0024(17) -0.017(2)
C7 0.0166(15) 0.0235(17) 0.0246(16) -0.0012(13) 0.0091(13) 0.0016(13)
C8 0.0185(15) 0.0210(16) 0.0241(16) -0.0026(13) 0.0066(13) -0.0065(13)
C9 0.0207(17) 0.0262(19) 0.0351(18) -0.0051(14) 0.0124(14) 0.0021(13)
C10 0.0285(18) 0.0202(17) 0.044(2) 0.0014(15) 0.0074(16) 0.0026(14)
C11 0.0295(18) 0.0249(18) 0.0297(18) 0.0037(14) 0.0080(14) -0.0031(15)
C12 0.0212(16) 0.0307(18) 0.0199(16) -0.0040(14) 0.0068(13) -0.0033(14)
C13 0.0209(16) 0.0234(17) 0.0251(17) -0.0039(13) 0.0035(13) 0.0009(13)

loop_
_atom_type_symbol
_atom_type_description
_atom_type_scat_dispersion_real
_atom_type_scat_dispersion_imag
_atom_type_scat_source
C C 0.0033 0.0016 'International Tables Vol C Tables 4.2.6.8 and 6.1.1.4'
H H 0.0000 0.0000 'International Tables Vol C Tables 4.2.6.8 and 6.1.1.4'
N N 0.0061 0.0033 'International Tables Vol C Tables 4.2.6.8 and 6.1.1.4'
Cl Cl 0.1484 0.1585 'International Tables Vol C Tables 4.2.6.8 and 6.1.1.4'
S S 0.1246 0.1234 'International Tables Vol C Tables 4.2.6.8 and 6.1.1.4'

loop_
_geom_angle_atom_site_label_1
_geom_angle_atom_site_label_2
_geom_angle_atom_site_label_3
_geom_angle
C7 N1 C1 126.8(3)
C7 N2 C5 121.4(3)
C7 N2 C8 118.7(2)
C5 N2 C8 119.5(2)
N1 C1 C4 107.4(3)
N1 C1 C2 107.6(3)
C4 C1 C2 111.4(3)
N1 C1 C3 109.4(3)
C4 C1 C3 111.5(3)
C2 C1 C3 109.4(3)
C5 C4 C1 122.9(3)
C4 C5 N2 118.6(3)
C4 C5 C6 123.9(3)
N2 C5 C6 117.4(3)
N1 C7 N2 117.2(3)
N1 C7 S1 121.4(2)
N2 C7 S1 121.4(2)
C9 C8 C13 120.1(3)
C9 C8 N2 120.1(3)
C13 C8 N2 119.8(3)
C8 C9 C10 120.4(3)
C9 C10 C11 120.4(3)
C12 C11 C10 119.5(3)
C11 C12 C13 120.7(3)
C11 C12 Cl2 119.2(2)
C13 C12 Cl2 120.1(3)
C12 C13 C8 118.8(3)
C12 C13 Cl1 121.2(2)
C8 C13 Cl1 119.9(2)

loop_
_geom_bond_atom_site_label_1
_geom_bond_atom_site_label_2
_geom_bond_distance
S1 C7 1.694(3)
Cl1 C13 1.718(3)
Cl2 C12 1.734(3)
N1 C7 1.326(4)
N1 C1 1.474(4)
N2 C7 1.371(4)
N2 C5 1.430(4)
N2 C8 1.436(4)
C1 C4 1.482(5)
C1 C2 1.508(5)
C1 C3 1.511(5)
C4 C5 1.342(5)
C5 C6 1.447(5)
C8 C9 1.376(4)
C8 C13 1.397(4)
C9 C10 1.380(5)
C10 C11 1.382(4)
C11 C12 1.381(4)
C12 C13 1.396(4)

loop_
_geom_torsion_atom_site_label_1
_geom_torsion_atom_site_label_2
_geom_torsion_atom_site_label_3
_geom_torsion_atom_site_label_4
_geom_torsion
C7 N1 C1 C4 -25.8(4)
C7 N1 C1 C2 94.2(4)
C7 N1 C1 C3 -147.0(3)
N1 C1 C4 C5 25.6(5)
C2 C1 C4 C5 -92.0(5)
C3 C1 C4 C5 145.4(4)
C1 C4 C5 N2 -13.6(6)
C1 C4 C5 C6 170.1(4)
C7 N2 C5 C4 -3.3(5)
C8 N2 C5 C4 -176.8(3)
C7 N2 C5 C6 173.2(3)
C8 N2 C5 C6 -0.3(4)
C1 N1 C7 N2 12.5(5)
C1 N1 C7 S1 -168.1(2)
C5 N2 C7 N1 4.2(4)
C8 N2 C7 N1 177.7(3)
C5 N2 C7 S1 -175.3(2)
C8 N2 C7 S1 -1.8(4)
C7 N2 C8 C9 92.3(3)
C5 N2 C8 C9 -94.1(3)
C7 N2 C8 C13 -89.7(3)
C5 N2 C8 C13 83.9(4)
C13 C8 C9 C10 0.4(5)
N2 C8 C9 C10 178.5(3)
C8 C9 C10 C11 -0.5(5)
C9 C10 C11 C12 -0.1(5)
C10 C11 C12 C13 0.7(5)
C10 C11 C12 Cl2 179.7(2)
C11 C12 C13 C8 -0.7(4)
Cl2 C12 C13 C8 -179.8(2)
C11 C12 C13 Cl1 179.3(2)
Cl2 C12 C13 Cl1 0.2(4)
C9 C8 C13 C12 0.2(4)
N2 C8 C13 C12 -177.9(3)
C9 C8 C13 Cl1 -179.8(2)
N2 C8 C13 Cl1 2.2(4)
